data_7015599
loop_
_publ_author_name
'Aidoudi, Farida H.'
'Byrne, Peter J.'
'Allan, Pheobe K.'
'Teat, Simon J.'
'Lightfoot, Philip'
'Morris, Russell E.'

_publ_section_title
;
 Ionic liquids and deep eutectic mixtures as new solvents for the
 synthesis of vanadium fluorides and oxyfluorides.
;
_journal_issue 16
_journal_name_full 'Dalton transactions (Cambridge, England : 2003)'
_journal_page_first 4324
_journal_page_last 4331
_journal_paper_doi 10.1039/c0dt01765e
_journal_volume 40
_journal_year 2011
_chemical_formula_moiety 'F3 H4 O2 V'
_chemical_formula_sum 'F3 H4 O2 V'
_chemical_formula_weight 143.97
_chemical_name_systematic
;
?
;
_space_group_IT_number 14
_symmetry_cell_setting monoclinic
_symmetry_space_group_name_Hall '-P 2ybc'
_symmetry_space_group_name_H-M 'P 1 21/c 1'
_atom_sites_solution_hydrogens geom
_atom_sites_solution_primary direct
_atom_sites_solution_secondary difmap
_audit_creation_method SHELXL-97
_cell_angle_alpha 90.00
_cell_angle_beta 107.822(2)
_cell_angle_gamma 90.00
_cell_formula_units_Z 4
_cell_length_a 5.5473(5)
_cell_length_b 9.9914(9)
_cell_length_c 7.2050(6)
_cell_measurement_reflns_used 14039
_cell_measurement_temperature 100(2)
_cell_measurement_theta_max 33.6
_cell_measurement_theta_min 3.3
_cell_volume 380.18(6)
_computing_cell_refinement 'SAINT (Bruker, 2006)'
_computing_data_collection 'APEXII (Bruker, 2006)'
_computing_data_reduction 'SAINT (Bruker, 2006)'
_computing_molecular_graphics 'Bruker SHELXTL'
_computing_publication_material 'Bruker SHELXTL'
_computing_structure_refinement 'SHELXL-97 (Sheldrick, 1997)'
_computing_structure_solution 'SHELXL-97 (Sheldrick, 1997)'
_diffrn_ambient_temperature 100(2)
_diffrn_detector_area_resol_mean none
_diffrn_measured_fraction_theta_full 0.982
_diffrn_measured_fraction_theta_max 0.982
_diffrn_measurement_device_type 'Bruker AXS APEXII'
_diffrn_measurement_method 'omega scans'
_diffrn_radiation_monochromator 'Si (111) Crystal'
_diffrn_radiation_source '11.3.1 ALS. LBNL.CA'
_diffrn_radiation_type synchrotron
_diffrn_radiation_wavelength 0.77490
_diffrn_reflns_av_R_equivalents 0.0466
_diffrn_reflns_av_sigmaI/netI 0.0430
_diffrn_reflns_limit_h_max 7
_diffrn_reflns_limit_h_min -7
_diffrn_reflns_limit_k_max 14
_diffrn_reflns_limit_k_min -14
_diffrn_reflns_limit_l_max 10
_diffrn_reflns_limit_l_min -10
_diffrn_reflns_number 5181
_diffrn_reflns_theta_full 30.49
_diffrn_reflns_theta_max 30.49
_diffrn_reflns_theta_min 3.60
_diffrn_standards_decay_% none
_diffrn_standards_interval_count none
_diffrn_standards_interval_time none
_diffrn_standards_number none
_exptl_absorpt_coefficient_mu 3.230
_exptl_absorpt_correction_T_max 0.7383
_exptl_absorpt_correction_T_min 0.5789
_exptl_absorpt_correction_type multi-scan
_exptl_absorpt_process_details 'Jacobson, R. (1998) Private communication'
_exptl_crystal_colour brown
_exptl_crystal_density_diffrn 2.515
_exptl_crystal_density_method 'not measured'
_exptl_crystal_description block
_exptl_crystal_F_000 280
_exptl_crystal_size_max 0.19
_exptl_crystal_size_mid 0.10
_exptl_crystal_size_min 0.10
_refine_diff_density_max 0.817
_refine_diff_density_min -0.839
_refine_diff_density_rms 0.238
_refine_ls_extinction_method none
_refine_ls_goodness_of_fit_ref 1.103
_refine_ls_hydrogen_treatment mixed
_refine_ls_matrix_type full
_refine_ls_number_parameters 74
_refine_ls_number_reflns 1143
_refine_ls_number_restraints 0
_refine_ls_restrained_S_all 1.103
_refine_ls_R_factor_all 0.0401
_refine_ls_R_factor_gt 0.0372
_refine_ls_shift/su_max 0.000
_refine_ls_shift/su_mean 0.000
_refine_ls_structure_factor_coef Fsqd
_refine_ls_weighting_details 'calc w=1/[\s^2^(Fo^2^)+(0.0750P)^2^+0.0248P] where P=(Fo^2^+2Fc^2^)/3'
_refine_ls_weighting_scheme calc
_refine_ls_wR_factor_gt 0.1181
_refine_ls_wR_factor_ref 0.1220
_reflns_number_gt 985
_reflns_number_total 1143
_reflns_threshold_expression >2sigma(I)
_cod_data_source_file c0dt01765e.txt
_cod_data_source_block shelxl
_cod_original_sg_symbol_H-M 'P 21/c'
_cod_database_code 7015599

loop_
_symmetry_equiv_pos_as_xyz
'x, y, z'
'-x, y+1/2, -z+1/2'
'-x, -y, -z'
'x, -y-1/2, z-1/2'

loop_
_atom_site_label
_atom_site_type_symbol
_atom_site_fract_x
_atom_site_fract_y
_atom_site_fract_z
_atom_site_U_iso_or_equiv
_atom_site_adp_type
_atom_site_occupancy
_atom_site_symmetry_multiplicity
_atom_site_calc_flag
_atom_site_refinement_flags
_atom_site_disorder_assembly
_atom_site_disorder_group
V2 V 0.5000 0.0000 1.0000 0.0047(2) Uani 1 2 d S . .
V1 V 0.0000 0.0000 0.5000 0.0049(2) Uani 1 2 d S . .
F1 F 0.25746(11) -0.03440(14) 0.74626(8) 0.0095(3) Uani 1 1 d . . .
F2 F -0.1294(2) 0.14169(9) 0.61632(14) 0.0087(2) Uani 1 1 d . . .
O1 O 0.3585(2) -0.15775(11) 1.11328(17) 0.0089(3) Uani 1 1 d . . .
F3 F 0.27542(19) 0.12032(9) 1.06632(13) 0.0084(2) Uani 1 1 d . . .
O2 O 0.2310(3) 0.13293(11) 0.42372(17) 0.0094(3) Uani 1 1 d . . .
H3 H 0.242(3) 0.134(2) 0.309(3) 0.029(5) Uiso 1 1 d . . .
H1 H 0.291(4) -0.146(2) 1.198(3) 0.036(6) Uiso 1 1 d . . .
H2 H 0.271(3) -0.224(2) 1.029(3) 0.029(6) Uiso 1 1 d . . .
H4 H 0.248(3) 0.217(2) 0.473(2) 0.028(5) Uiso 1 1 d . . .

loop_
_atom_site_aniso_label
_atom_site_aniso_U_11
_atom_site_aniso_U_22
_atom_site_aniso_U_33
_atom_site_aniso_U_23
_atom_site_aniso_U_13
_atom_site_aniso_U_12
V2 0.0047(3) 0.0052(3) 0.0037(3) -0.00023(8) 0.0006(2) 0.00036(8)
V1 0.0051(3) 0.0051(3) 0.0041(3) -0.00045(8) 0.0010(2) 0.00016(8)
F1 0.0087(5) 0.0117(6) 0.0055(5) -0.0003(2) -0.0017(4) 0.0002(2)
F2 0.0111(5) 0.0075(4) 0.0087(5) -0.0007(3) 0.0049(4) 0.0018(3)
O1 0.0115(6) 0.0079(5) 0.0094(5) -0.0014(4) 0.0062(4) -0.0026(4)
F3 0.0094(5) 0.0079(4) 0.0087(4) 0.0002(3) 0.0043(3) 0.0026(3)
O2 0.0131(6) 0.0079(5) 0.0087(5) -0.0015(3) 0.0057(4) -0.0031(4)

loop_
_atom_type_symbol
_atom_type_description
_atom_type_scat_dispersion_real
_atom_type_scat_dispersion_imag
_atom_type_scat_source
O O -0.0041 0.0074 'International Tables Vol C Tables 4.2.6.8 and 6.1.1.4'
H H 0.0000 0.0000 'International Tables Vol C Tables 4.2.6.8 and 6.1.1.4'
F F -0.0053 0.0125 'International Tables Vol C Tables 4.2.6.8 and 6.1.1.4'
V V 0.2324 0.6267 'International Tables Vol C Tables 4.2.6.8 and 6.1.1.4'

loop_
_geom_angle_atom_site_label_1
_geom_angle_atom_site_label_2
_geom_angle_atom_site_label_3
_geom_angle
_geom_angle_site_symmetry_1
_geom_angle_site_symmetry_3
_geom_angle_publ_flag
F3 V2 F3 180.00(5) 3_657 . ?
F3 V2 F1 91.73(4) 3_657 3_657 ?
F3 V2 F1 88.27(4) . 3_657 ?
F3 V2 F1 88.27(4) 3_657 . ?
F3 V2 F1 91.73(4) . . ?
F1 V2 F1 180.0 3_657 . ?
F3 V2 O1 91.50(4) 3_657 3_657 ?
F3 V2 O1 88.50(4) . 3_657 ?
F1 V2 O1 89.96(4) 3_657 3_657 ?
F1 V2 O1 90.04(4) . 3_657 ?
F3 V2 O1 88.50(4) 3_657 . ?
F3 V2 O1 91.50(4) . . ?
F1 V2 O1 90.04(4) 3_657 . ?
F1 V2 O1 89.96(4) . . ?
O1 V2 O1 180.0 3_657 . ?
F2 V1 F2 180.0 3_556 . ?
F2 V1 F1 89.98(4) 3_556 . ?
F2 V1 F1 90.02(4) . . ?
F2 V1 F1 90.02(4) 3_556 3_556 ?
F2 V1 F1 89.98(4) . 3_556 ?
F1 V1 F1 180.0 . 3_556 ?
F2 V1 O2 90.75(4) 3_556 . ?
F2 V1 O2 89.25(4) . . ?
F1 V1 O2 90.83(4) . . ?
F1 V1 O2 89.17(4) 3_556 . ?
F2 V1 O2 89.25(4) 3_556 3_556 ?
F2 V1 O2 90.75(4) . 3_556 ?
F1 V1 O2 89.17(4) . 3_556 ?
F1 V1 O2 90.83(4) 3_556 3_556 ?
O2 V1 O2 180.00(5) . 3_556 ?
V1 F1 V2 159.31(8) . . ?
V2 O1 H1 120.8(16) . . ?
V2 O1 H2 118.7(9) . . ?
H1 O1 H2 108.6(16) . . ?
V1 O2 H3 120.8(13) . . ?
V1 O2 H4 120.0(10) . . ?
H3 O2 H4 109.9(17) . . ?

loop_
_geom_bond_atom_site_label_1
_geom_bond_atom_site_label_2
_geom_bond_distance
_geom_bond_site_symmetry_2
_geom_bond_publ_flag
V2 F3 1.8947(9) 3_657 ?
V2 F3 1.8947(9) . ?
V2 F1 1.9403(6) 3_657 ?
V2 F1 1.9403(6) . ?
V2 O1 2.0393(11) 3_657 ?
V2 O1 2.0393(11) . ?
V1 F2 1.8947(9) 3_556 ?
V1 F2 1.8947(9) . ?
V1 F1 1.9378(6) . ?
V1 F1 1.9378(6) 3_556 ?
V1 O2 2.0347(11) . ?
V1 O2 2.0347(11) 3_556 ?
O1 H1 0.82(2) . ?
O1 H2 0.93(2) . ?
O2 H3 0.85(2) . ?
O2 H4 0.90(2) . ?

loop_
_geom_hbond_atom_site_label_D
_geom_hbond_atom_site_label_H
_geom_hbond_atom_site_label_A
_geom_hbond_distance_DH
_geom_hbond_distance_HA
_geom_hbond_distance_DA
_geom_hbond_angle_DHA
_geom_hbond_site_symmetry_A
O1 H1 F2 0.82(2) 1.82(2) 2.6369(17) 173(2) 3_557
O1 H2 F2 0.93(2) 1.74(2) 2.6610(17) 174.6(16) 2_546
O2 H4 F3 0.90(2) 1.75(2) 2.6532(17) 178.8(16) 4_565
O2 H3 F3 0.85(2) 1.82(2) 2.6637(17) 175(2) 1_554
